data_7124257
loop_
_publ_author_name
'Peng, Xueke'
'Hu, Zhiye'
'Zhang, Jing'
'Ning, Wentao'
'Zhang, Silong'
'Dong, Chune'
'Shi, Xiaodong'
'Zhou, Haibing'

_publ_section_title
;
 Construction of Benzofuranone Library via Metal-Free, One-Pot
 Intermolecular Condensation and Their Application as Efficient Estrogen
 Receptor \b Modulators
;
_journal_name_full 'Chemical Communications'
_journal_paper_doi 10.1039/C9CC05756K
_journal_year 2019
_chemical_formula_sum 'C22 H18 O5'
_chemical_formula_weight 362.36
_space_group_IT_number 2
_space_group_name_Hall '-P 1'
_space_group_name_H-M_alt 'P -1'
_symmetry_cell_setting triclinic
_symmetry_space_group_name_Hall '-P 1'
_symmetry_space_group_name_H-M 'P -1'
_atom_sites_solution_hydrogens geom
_atom_sites_solution_primary direct
_atom_sites_solution_secondary difmap
_audit_creation_method SHELXL-97
_audit_update_record
;
2019-05-27 deposited with the CCDC.    2019-10-02 downloaded from the CCDC.
;
_cell_angle_alpha 96.843(9)
_cell_angle_beta 108.663(9)
_cell_angle_gamma 113.730(8)
_cell_formula_units_Z 2
_cell_length_a 9.176(5)
_cell_length_b 10.351(5)
_cell_length_c 11.107(6)
_cell_measurement_reflns_used 53
_cell_measurement_temperature 296(2)
_cell_measurement_theta_max 26.5
_cell_measurement_theta_min 1.91
_cell_volume 876.8(8)
_computing_cell_refinement 'Bruker SMART'
_computing_data_collection 'Bruker SMART'
_computing_data_reduction 'Bruker SAINT'
_computing_molecular_graphics 'Bruker SHELXTL'
_computing_publication_material 'Bruker SHELXTL'
_computing_structure_refinement 'SHELXL-97 (Sheldrick, 1997)'
_computing_structure_solution 'SHELXS-97 (Sheldrick, 1990)'
_diffrn_ambient_temperature 296(2)
_diffrn_measured_fraction_theta_full 0.992
_diffrn_measured_fraction_theta_max 0.992
_diffrn_measurement_device_type bruker
_diffrn_radiation_monochromator graphite
_diffrn_radiation_source 'fine-focus sealed tube'
_diffrn_radiation_type MoK\a
_diffrn_radiation_wavelength 0.71073
_diffrn_reflns_av_R_equivalents 0.0355
_diffrn_reflns_av_sigmaI/netI 0.0664
_diffrn_reflns_limit_h_max 9
_diffrn_reflns_limit_h_min -11
_diffrn_reflns_limit_k_max 12
_diffrn_reflns_limit_k_min -12
_diffrn_reflns_limit_l_max 13
_diffrn_reflns_limit_l_min -13
_diffrn_reflns_number 5688
_diffrn_reflns_theta_full 26.50
_diffrn_reflns_theta_max 26.50
_diffrn_reflns_theta_min 2.02
_exptl_absorpt_coefficient_mu 0.097
_exptl_absorpt_correction_T_max 0.9780
_exptl_absorpt_correction_T_min 0.9723
_exptl_absorpt_correction_type multi-scan
_exptl_absorpt_process_details SADABS
_exptl_crystal_colour yellow
_exptl_crystal_density_diffrn 1.372
_exptl_crystal_density_method 'not measured'
_exptl_crystal_description block
_exptl_crystal_F_000 380
_exptl_crystal_size_max 0.29
_exptl_crystal_size_mid 0.26
_exptl_crystal_size_min 0.23
_refine_diff_density_max 1.005
_refine_diff_density_min -0.414
_refine_diff_density_rms 0.129
_refine_ls_extinction_coef 0.110(17)
_refine_ls_extinction_expression Fc^*^=kFc[1+0.001xFc^2^\l^3^/sin(2\q)]^-1/4^
_refine_ls_extinction_method SHELXL
_refine_ls_goodness_of_fit_ref 1.005
_refine_ls_hydrogen_treatment constr
_refine_ls_matrix_type full
_refine_ls_number_parameters 248
_refine_ls_number_reflns 3598
_refine_ls_number_restraints 0
_refine_ls_restrained_S_all 1.005
_refine_ls_R_factor_all 0.1439
_refine_ls_R_factor_gt 0.1305
_refine_ls_shift/su_max 0.000
_refine_ls_shift/su_mean 0.000
_refine_ls_structure_factor_coef Fsqd
_refine_ls_weighting_details 'calc w=1/[\s^2^(Fo^2^)+(0.0863P)^2^+15.5460P] where P=(Fo^2^+2Fc^2^)/3'
_refine_ls_weighting_scheme calc
_refine_ls_wR_factor_gt 0.3963
_refine_ls_wR_factor_ref 0.4022
_reflns_number_gt 2802
_reflns_number_total 3598
_reflns_threshold_expression >2sigma(I)
_cod_data_source_file c9cc05756k2.cif
_cod_data_source_block 7
_cod_depositor_comments
;
The following automatic conversions were performed:

'_symmetry_cell_setting' value 'Triclinic' changed to 'triclinic'
according to
/home/data/users/saulius/crontab/automatic-downloads/rss-feeds/RSC/lib/dictionaries/cif_core.dic
dictionary named 'cif_core.dic' version 2.4.2 from 2011-04-26.

Automatic conversion script
Id: cif_fix_values 4973 2017-02-22 13:04:09Z antanas 
;
_cod_original_cell_volume 876.9(8)
_cod_original_sg_symbol_H-M P-1
_cod_database_code 7124257

loop_
_symmetry_equiv_pos_as_xyz
'x, y, z'
'-x, -y, -z'

loop_
_atom_site_label
_atom_site_type_symbol
_atom_site_fract_x
_atom_site_fract_y
_atom_site_fract_z
_atom_site_U_iso_or_equiv
_atom_site_adp_type
_atom_site_occupancy
_atom_site_symmetry_multiplicity
_atom_site_calc_flag
_atom_site_refinement_flags
C1 C 1.0766(10) 0.0916(9) 0.1654(8) 0.0319(17) Uani 1 1 d .
C2 C 0.9116(10) 0.0236(9) 0.1647(8) 0.0318(17) Uani 1 1 d .
H2 H 0.8632 -0.0711 0.1729 0.038 Uiso 1 1 calc R
C3 C 0.8238(9) 0.1066(8) 0.1509(7) 0.0257(15) Uani 1 1 d .
C4 C 0.8886(9) 0.2463(8) 0.1383(7) 0.0250(15) Uani 1 1 d .
C5 C 1.0555(9) 0.3126(8) 0.1415(7) 0.0270(15) Uani 1 1 d .
H5 H 1.1040 0.4080 0.1347 0.032 Uiso 1 1 calc R
C6 C 1.1482(9) 0.2340(9) 0.1549(8) 0.0308(17) Uani 1 1 d .
H6 H 1.2599 0.2770 0.1568 0.037 Uiso 1 1 calc R
C7 C 0.7521(9) 0.2981(8) 0.1204(7) 0.0259(15) Uani 1 1 d .
C8 C 0.6125(9) 0.1665(8) 0.1393(7) 0.0278(16) Uani 1 1 d .
C9 C 0.6689(9) 0.3023(8) -0.0242(7) 0.0278(16) Uani 1 1 d .
C10 C 0.7098(10) 0.2569(9) -0.1236(8) 0.0332(17) Uani 1 1 d .
H10 H 0.7884 0.2192 -0.1056 0.040 Uiso 1 1 calc R
C11 C 0.6367(11) 0.2656(10) -0.2508(8) 0.0381(19) Uani 1 1 d .
H11 H 0.6673 0.2354 -0.3170 0.046 Uiso 1 1 calc R
C12 C 0.5187(10) 0.3195(9) -0.2777(8) 0.0368(18) Uani 1 1 d .
C13 C 0.4703(11) 0.3601(11) -0.1793(8) 0.042(2) Uani 1 1 d .
H13 H 0.3871 0.3928 -0.1982 0.050 Uiso 1 1 calc R
C14 C 0.5450(11) 0.3520(10) -0.0544(8) 0.0381(19) Uani 1 1 d .
H14 H 0.5125 0.3800 0.0114 0.046 Uiso 1 1 calc R
C15 C 0.5017(17) 0.3121(15) -0.4985(11) 0.068(3) Uani 1 1 d .
H15A H 0.6265 0.3652 -0.4613 0.102 Uiso 1 1 calc R
H15B H 0.4554 0.3468 -0.5705 0.102 Uiso 1 1 calc R
H15C H 0.4642 0.2090 -0.5307 0.102 Uiso 1 1 calc R
C16 C 0.8179(9) 0.4415(8) 0.2209(7) 0.0284(16) Uani 1 1 d .
C17 C 0.9140(10) 0.5745(9) 0.2021(8) 0.0331(17) Uani 1 1 d .
H17 H 0.9249 0.5743 0.1217 0.040 Uiso 1 1 calc R
C18 C 0.9936(10) 0.7066(9) 0.2983(8) 0.0356(18) Uani 1 1 d .
H18 H 1.0585 0.7938 0.2832 0.043 Uiso 1 1 calc R
C19 C 0.9765(11) 0.7088(9) 0.4178(8) 0.0378(19) Uani 1 1 d .
C20 C 0.8754(12) 0.5792(10) 0.4373(8) 0.041(2) Uani 1 1 d .
H20 H 0.8586 0.5809 0.5156 0.049 Uiso 1 1 calc R
C21 C 0.7990(11) 0.4465(9) 0.3409(8) 0.0358(18) Uani 1 1 d .
H21 H 0.7341 0.3596 0.3563 0.043 Uiso 1 1 calc R
C22 C 1.1775(15) 0.9645(11) 0.5166(12) 0.067(3) Uani 1 1 d .
H22A H 1.2631 0.9473 0.4957 0.100 Uiso 1 1 calc R
H22B H 1.2333 1.0371 0.6010 0.100 Uiso 1 1 calc R
H22C H 1.1208 0.9992 0.4495 0.100 Uiso 1 1 calc R
O1 O 1.1661(8) 0.0111(7) 0.1815(7) 0.0453(16) Uani 1 1 d .
H1 H 1.2602 0.0578 0.1778 0.068 Uiso 1 1 calc R
O2 O 0.6569(6) 0.0558(6) 0.1500(5) 0.0305(13) Uani 1 1 d .
O3 O 0.4782(7) 0.1526(6) 0.1429(6) 0.0377(14) Uani 1 1 d .
O4 O 0.4403(9) 0.3352(9) -0.3987(6) 0.0551(19) Uani 1 1 d .
O5 O 1.0524(10) 0.8313(7) 0.5219(7) 0.062(2) Uani 1 1 d .

loop_
_atom_site_aniso_label
_atom_site_aniso_U_11
_atom_site_aniso_U_22
_atom_site_aniso_U_33
_atom_site_aniso_U_23
_atom_site_aniso_U_13
_atom_site_aniso_U_12
C1 0.029(4) 0.042(4) 0.036(4) 0.016(3) 0.018(3) 0.022(3)
C2 0.028(4) 0.031(4) 0.043(4) 0.013(3) 0.017(3) 0.017(3)
C3 0.022(3) 0.026(3) 0.028(4) 0.007(3) 0.013(3) 0.008(3)
C4 0.023(3) 0.030(4) 0.027(4) 0.009(3) 0.011(3) 0.016(3)
C5 0.021(3) 0.029(4) 0.035(4) 0.010(3) 0.014(3) 0.013(3)
C6 0.022(3) 0.039(4) 0.037(4) 0.013(3) 0.015(3) 0.017(3)
C7 0.021(3) 0.028(4) 0.038(4) 0.013(3) 0.017(3) 0.015(3)
C8 0.023(3) 0.027(4) 0.033(4) 0.007(3) 0.013(3) 0.010(3)
C9 0.025(4) 0.027(3) 0.028(4) 0.004(3) 0.008(3) 0.012(3)
C10 0.027(4) 0.036(4) 0.041(4) 0.011(3) 0.016(3) 0.018(3)
C11 0.035(4) 0.049(5) 0.033(4) 0.008(4) 0.016(4) 0.021(4)
C12 0.028(4) 0.041(4) 0.033(4) 0.009(3) 0.007(3) 0.013(3)
C13 0.038(5) 0.059(6) 0.036(4) 0.013(4) 0.010(4) 0.033(4)
C14 0.038(4) 0.051(5) 0.031(4) 0.008(4) 0.014(3) 0.029(4)
C15 0.076(8) 0.090(9) 0.045(6) 0.028(6) 0.030(6) 0.039(7)
C16 0.026(4) 0.033(4) 0.030(4) 0.007(3) 0.012(3) 0.018(3)
C17 0.034(4) 0.036(4) 0.037(4) 0.010(3) 0.019(3) 0.020(3)
C18 0.028(4) 0.036(4) 0.042(5) 0.013(4) 0.015(3) 0.014(3)
C19 0.038(4) 0.038(4) 0.035(4) 0.004(3) 0.010(4) 0.021(4)
C20 0.044(5) 0.047(5) 0.032(4) 0.010(4) 0.018(4) 0.019(4)
C21 0.039(4) 0.037(4) 0.030(4) 0.012(3) 0.015(3) 0.015(4)
C22 0.059(7) 0.042(6) 0.067(7) -0.002(5) 0.016(6) 0.007(5)
O1 0.040(3) 0.052(4) 0.075(5) 0.035(3) 0.037(3) 0.035(3)
O2 0.025(3) 0.028(3) 0.045(3) 0.014(2) 0.019(2) 0.014(2)
O3 0.022(3) 0.044(3) 0.052(4) 0.013(3) 0.020(3) 0.015(2)
O4 0.056(4) 0.083(5) 0.034(3) 0.023(3) 0.012(3) 0.042(4)
O5 0.066(5) 0.040(4) 0.055(4) -0.008(3) 0.029(4) 0.005(3)

loop_
_atom_type_symbol
_atom_type_description
_atom_type_scat_dispersion_real
_atom_type_scat_dispersion_imag
_atom_type_scat_source
C C 0.0033 0.0016 'International Tables Vol C Tables 4.2.6.8 and 6.1.1.4'
H H 0.0000 0.0000 'International Tables Vol C Tables 4.2.6.8 and 6.1.1.4'
O O 0.0106 0.0060 'International Tables Vol C Tables 4.2.6.8 and 6.1.1.4'

loop_
_geom_angle_atom_site_label_1
_geom_angle_atom_site_label_2
_geom_angle_atom_site_label_3
_geom_angle
O1 C1 C6 122.5(7)
O1 C1 C2 115.8(7)
C6 C1 C2 121.7(7)
C3 C2 C1 115.4(7)
C4 C3 C2 124.8(7)
C4 C3 O2 112.2(6)
C2 C3 O2 123.0(6)
C3 C4 C5 118.5(6)
C3 C4 C7 109.2(6)
C5 C4 C7 132.2(7)
C6 C5 C4 118.8(7)
C5 C6 C1 120.8(7)
C4 C7 C16 112.8(6)
C4 C7 C8 99.4(5)
C16 C7 C8 112.9(6)
C4 C7 C9 112.3(6)
C16 C7 C9 112.1(6)
C8 C7 C9 106.5(6)
O3 C8 O2 120.4(7)
O3 C8 C7 128.3(7)
O2 C8 C7 111.3(6)
C10 C9 C14 118.4(7)
C10 C9 C7 122.9(7)
C14 C9 C7 118.7(6)
C9 C10 C11 121.5(7)
C12 C11 C10 119.2(7)
O4 C12 C11 124.4(8)
O4 C12 C13 115.7(8)
C11 C12 C13 119.9(8)
C14 C13 C12 119.9(8)
C13 C14 C9 120.9(8)
C17 C16 C21 117.3(7)
C17 C16 C7 120.5(7)
C21 C16 C7 122.0(7)
C16 C17 C18 122.3(7)
C17 C18 C19 119.5(8)
O5 C19 C20 115.2(8)
O5 C19 C18 125.2(8)
C20 C19 C18 119.6(8)
C19 C20 C21 120.3(8)
C20 C21 C16 120.9(8)
C8 O2 C3 107.6(5)
C12 O4 C15 117.7(8)
C19 O5 C22 118.3(8)

loop_
_geom_bond_atom_site_label_1
_geom_bond_atom_site_label_2
_geom_bond_distance
C1 O1 1.377(9)
C1 C6 1.389(11)
C1 C2 1.385(10)
C2 C3 1.385(10)
C3 C4 1.370(10)
C3 O2 1.401(8)
C4 C5 1.390(9)
C4 C7 1.517(9)
C5 C6 1.382(10)
C7 C16 1.506(10)
C7 C8 1.541(10)
C7 C9 1.557(10)
C8 O3 1.197(9)
C8 O2 1.367(9)
C9 C10 1.365(10)
C9 C14 1.392(10)
C10 C11 1.389(11)
C11 C12 1.375(12)
C12 O4 1.370(10)
C12 C13 1.386(12)
C13 C14 1.366(11)
C15 O4 1.431(12)
C16 C17 1.387(11)
C16 C21 1.395(11)
C17 C18 1.376(11)
C18 C19 1.384(12)
C19 O5 1.362(10)
C19 C20 1.380(12)
C20 C21 1.385(12)
C22 O5 1.418(12)

loop_
_geom_torsion_atom_site_label_1
_geom_torsion_atom_site_label_2
_geom_torsion_atom_site_label_3
_geom_torsion_atom_site_label_4
_geom_torsion
O1 C1 C2 C3 178.9(7)
C6 C1 C2 C3 0.9(12)
C1 C2 C3 C4 0.1(12)
C1 C2 C3 O2 -179.1(7)
C2 C3 C4 C5 -1.1(11)
O2 C3 C4 C5 178.2(6)
C2 C3 C4 C7 178.0(7)
O2 C3 C4 C7 -2.8(8)
C3 C4 C5 C6 1.1(11)
C7 C4 C5 C6 -177.7(7)
C4 C5 C6 C1 -0.2(11)
O1 C1 C6 C5 -178.7(7)
C2 C1 C6 C5 -0.8(12)
C3 C4 C7 C16 124.9(7)
C5 C4 C7 C16 -56.2(11)
C3 C4 C7 C8 5.1(7)
C5 C4 C7 C8 -176.1(8)
C3 C4 C7 C9 -107.2(7)
C5 C4 C7 C9 71.7(10)
C4 C7 C8 O3 175.2(8)
C16 C7 C8 O3 55.4(10)
C9 C7 C8 O3 -68.0(10)
C4 C7 C8 O2 -6.0(7)
C16 C7 C8 O2 -125.8(6)
C9 C7 C8 O2 110.7(6)
C4 C7 C9 C10 3.1(10)
C16 C7 C9 C10 131.3(7)
C8 C7 C9 C10 -104.6(8)
C4 C7 C9 C14 -178.1(7)
C16 C7 C9 C14 -49.9(9)
C8 C7 C9 C14 74.1(8)
C14 C9 C10 C11 2.9(12)
C7 C9 C10 C11 -178.3(7)
C9 C10 C11 C12 -0.9(13)
C10 C11 C12 O4 179.0(8)
C10 C11 C12 C13 -1.9(13)
O4 C12 C13 C14 -178.3(8)
C11 C12 C13 C14 2.6(14)
C12 C13 C14 C9 -0.4(14)
C10 C9 C14 C13 -2.3(13)
C7 C9 C14 C13 178.9(8)
C4 C7 C16 C17 82.5(8)
C8 C7 C16 C17 -165.8(7)
C9 C7 C16 C17 -45.5(9)
C4 C7 C16 C21 -91.7(8)
C8 C7 C16 C21 20.0(10)
C9 C7 C16 C21 140.3(7)
C21 C16 C17 C18 2.3(11)
C7 C16 C17 C18 -172.2(7)
C16 C17 C18 C19 -0.9(12)
C17 C18 C19 O5 178.2(8)
C17 C18 C19 C20 -2.0(12)
O5 C19 C20 C21 -176.8(8)
C18 C19 C20 C21 3.4(13)
C19 C20 C21 C16 -2.0(13)
C17 C16 C21 C20 -0.8(12)
C7 C16 C21 C20 173.5(7)
O3 C8 O2 C3 -176.3(7)
C7 C8 O2 C3 4.8(8)
C4 C3 O2 C8 -1.3(8)
C2 C3 O2 C8 178.0(7)
C11 C12 O4 C15 -8.4(14)
C13 C12 O4 C15 172.5(9)
C20 C19 O5 C22 171.1(9)
C18 C19 O5 C22 -9.1(14)
